data_7036078
loop_
_publ_author_name
'Carter, Korey P.'
'Zulato, Cec\'ilia H F'
'Rodrigues, Emille M.'
'Pope, Simon J. A.'
'Sigoli, Fernando A.'
'Cahill, Christopher L.'

_publ_section_title
;
 Controlling dimensionality via a dual ligand strategy in
 Ln-thiophene-2,5-dicarboxylic acid-terpyridine coordination polymers.
;
_journal_issue 36
_journal_name_full 'Dalton transactions (Cambridge, England : 2003)'
_journal_page_first 15843
_journal_page_last 15854
_journal_paper_doi 10.1039/c5dt02596f
_journal_volume 44
_journal_year 2015
_chemical_formula_sum 'C48 H32 Er2 N6 O14 S3'
_chemical_formula_weight 1347.49
_space_group_crystal_system triclinic
_space_group_IT_number 2
_space_group_name_Hall '-P 1'
_space_group_name_H-M_alt 'P -1'
_symmetry_cell_setting triclinic
_symmetry_Int_Tables_number 2
_symmetry_space_group_name_Hall '-P 1'
_symmetry_space_group_name_H-M 'P -1'
_atom_sites_solution_hydrogens geom
_audit_creation_method SHELXL-2014
_audit_update_record
;
2015-07-02 deposited with the CCDC.
2015-08-05 downloaded from the CCDC.
;
_cell_angle_alpha 109.045(9)
_cell_angle_beta 94.266(8)
_cell_angle_gamma 99.948(9)
_cell_formula_units_Z 2
_cell_length_a 11.2143(6)
_cell_length_b 14.1588(7)
_cell_length_c 16.1350(8)
_cell_measurement_reflns_used 51617
_cell_measurement_temperature 293(2)
_cell_measurement_theta_max 60.466
_cell_measurement_theta_min 4.799
_cell_volume 2361.6(3)
_computing_cell_refinement 'SAINT, Bruker-AXS'
_computing_data_collection 'APEX, Bruker-AXS'
_computing_data_reduction 'SAINT, Bruker-AXS'
_computing_molecular_graphics 'WINGX (Farrugia, 2012)'
_computing_publication_material 'Crystal Maker (Palmer, 2009)'
_computing_structure_refinement 'SHELXL-2014 (Sheldrick, 2014)'
_computing_structure_solution 'SIR92 (Gualardi, 1994)'
_diffrn_ambient_temperature 293(2)
_diffrn_measured_fraction_theta_full 1.000
_diffrn_measured_fraction_theta_max 0.934
_diffrn_measurement_device_type 'Bruker APEX II CCD'
_diffrn_measurement_method 'omega scans'
_diffrn_radiation_probe x-ray
_diffrn_radiation_type MoK\a
_diffrn_radiation_wavelength 0.71073
_diffrn_reflns_av_R_equivalents 0.0357
_diffrn_reflns_av_unetI/netI 0.0658
_diffrn_reflns_laue_measured_fraction_full 1.000
_diffrn_reflns_laue_measured_fraction_max 0.934
_diffrn_reflns_number 25678
_diffrn_reflns_point_group_measured_fraction_full 1.000
_diffrn_reflns_point_group_measured_fraction_max 0.934
_diffrn_reflns_theta_full 25.500
_diffrn_reflns_theta_max 30.394
_diffrn_reflns_theta_min 1.348
_diffrn_source 'fine-focus sealed tube'
_exptl_absorpt_coefficient_mu 3.738
_exptl_absorpt_correction_T_max 0.7461
_exptl_absorpt_correction_T_min 0.5886
_exptl_absorpt_correction_type empirical
_exptl_absorpt_process_details 'TWINABS, Bruker-AXS (2008)'
_exptl_crystal_colour 'Light Pink'
_exptl_crystal_density_diffrn 1.895
_exptl_crystal_description Plate
_exptl_crystal_F_000 1316
_exptl_crystal_size_max 0.25
_exptl_crystal_size_mid 0.14
_exptl_crystal_size_min 0.10
_refine_diff_density_max 1.121
_refine_diff_density_min -1.219
_refine_diff_density_rms 0.208
_refine_ls_extinction_method none
_refine_ls_goodness_of_fit_ref 1.044
_refine_ls_hydrogen_treatment constr
_refine_ls_matrix_type full
_refine_ls_number_parameters 658
_refine_ls_number_reflns 13324
_refine_ls_number_restraints 0
_refine_ls_restrained_S_all 1.044
_refine_ls_R_factor_all 0.0689
_refine_ls_R_factor_gt 0.0470
_refine_ls_shift/su_max 0.002
_refine_ls_shift/su_mean 0.000
_refine_ls_structure_factor_coef Fsqd
_refine_ls_weighting_details 'w=1/[\s^2^(Fo^2^)+(0.0260P)^2^+18.7071P] where P=(Fo^2^+2Fc^2^)/3'
_refine_ls_weighting_scheme calc
_refine_ls_wR_factor_gt 0.0941
_refine_ls_wR_factor_ref 0.1007
_reflns_Friedel_coverage 0.000
_reflns_number_gt 10390
_reflns_number_total 13324
_reflns_threshold_expression 'I > 2\s(I)'
_cod_data_source_file c5dt02596f2.cif
_cod_data_source_block Compound_8
_cod_depositor_comments 'Adding full bibliography for 7036071--7036081.cif.'
_cod_database_code 7036078
_shelx_space_group_comment
;
The symmetry employed for this shelxl refinement is uniquely defined
by the following loop, which should always be used as a source of
symmetry information in preference to the above space-group names.
They are only intended as comments.
;
_shelxl_version_number 2013-4

loop_
_space_group_symop_operation_xyz
'x, y, z'
'-x, -y, -z'

loop_
_atom_site_label
_atom_site_type_symbol
_atom_site_fract_x
_atom_site_fract_y
_atom_site_fract_z
_atom_site_U_iso_or_equiv
_atom_site_adp_type
_atom_site_occupancy
_atom_site_site_symmetry_order
_atom_site_calc_flag
_atom_site_refinement_flags_posn
_atom_site_refinement_flags_adp
Er1 Er 0.93220(2) 0.79345(2) 0.95547(2) 0.01489(6) Uani 1 1 d . .
Er2 Er 1.40944(2) 0.79593(2) 1.44660(2) 0.01490(6) Uani 1 1 d . .
S2 S 0.92227(12) 0.70856(11) 1.41349(10) 0.0250(3) Uani 1 1 d . .
S1 S 1.44484(12) 0.71296(12) 0.91063(10) 0.0258(3) Uani 1 1 d . .
S3 S 1.22035(13) 0.93993(11) 1.23795(10) 0.0246(3) Uani 1 1 d . .
O5 O 1.2495(3) 0.8799(3) 1.5104(3) 0.0306(10) Uani 1 1 d . .
O2 O 0.7151(3) 0.7350(3) 0.9062(3) 0.0277(9) Uani 1 1 d . .
O12 O 1.3880(4) 0.9068(3) 1.3751(3) 0.0294(9) Uani 1 1 d . .
N5 N 1.3775(4) 0.6058(3) 1.4039(3) 0.0208(9) Uani 1 1 d . .
O11 O 1.4933(4) 1.0674(3) 1.4332(3) 0.0253(8) Uani 1 1 d . .
O9 O 1.0352(4) 0.9166(3) 1.0851(3) 0.0250(8) Uani 1 1 d . .
N2 N 0.8915(4) 0.6015(3) 0.9062(3) 0.0199(9) Uani 1 1 d . .
O7 O 1.6050(4) 0.7803(4) 1.4539(3) 0.0433(13) Uani 1 1 d . .
O10 O 0.9335(4) 0.9183(3) 0.8994(3) 0.0279(9) Uani 1 1 d . .
O1 O 0.7718(4) 0.8774(3) 1.0204(3) 0.0326(10) Uani 1 1 d . .
O4 O 1.1781(4) 0.6356(4) 0.8769(3) 0.0347(10) Uani 1 1 d . .
N4 N 1.3574(4) 0.7295(4) 1.5672(3) 0.0244(10) Uani 1 1 d . .
O3 O 1.1269(4) 0.7787(4) 0.9576(3) 0.0403(12) Uani 1 1 d . .
N6 N 1.4255(4) 0.7005(4) 1.2865(3) 0.0262(10) Uani 1 1 d . .
O6 O 1.1926(3) 0.7299(3) 1.4043(3) 0.0274(9) Uani 1 1 d . .
O8 O 1.6553(4) 0.6323(3) 1.3799(3) 0.0365(11) Uani 1 1 d . .
N3 N 0.9446(4) 0.7008(4) 0.7931(3) 0.0244(10) Uani 1 1 d . .
C48 C 1.4120(5) 0.9990(4) 1.3797(3) 0.0179(10) Uani 1 1 d . .
N1 N 0.8777(5) 0.7207(4) 1.0723(3) 0.0284(11) Uani 1 1 d . .
C47 C 1.3377(5) 1.0262(4) 1.3142(4) 0.0207(11) Uani 1 1 d . .
C43 C 1.0903(4) 1.0073(4) 1.1200(3) 0.0171(10) Uani 1 1 d . .
C20 C 1.3347(5) 0.7774(5) 0.9548(4) 0.0271(12) Uani 1 1 d . .
C10 C 0.9039(5) 0.5432(4) 0.8238(4) 0.0219(11) Uani 1 1 d . .
C44 C 1.1915(5) 1.0312(4) 1.1943(4) 0.0218(11) Uani 1 1 d . .
C37 C 1.1659(5) 0.8064(4) 1.4616(4) 0.0226(11) Uani 1 1 d . .
C32 C 1.4139(5) 0.5980(4) 1.2570(4) 0.0250(12) Uani 1 1 d . .
C31 C 1.3906(5) 0.5463(4) 1.3232(4) 0.0243(12) Uani 1 1 d . .
C6 C 0.8634(5) 0.5542(4) 0.9645(4) 0.0245(12) Uani 1 1 d . .
C41 C 1.8127(5) 0.7743(5) 1.4571(4) 0.0256(12) Uani 1 1 d . .
C5 C 0.8439(5) 0.6201(5) 1.0534(4) 0.0260(12) Uani 1 1 d . .
C26 C 1.3370(5) 0.6284(5) 1.5533(4) 0.0256(12) Uani 1 1 d . .
C42 C 1.6818(5) 0.7231(5) 1.4272(4) 0.0247(12) Uani 1 1 d . .
C9 C 0.8933(6) 0.4379(5) 0.7986(5) 0.0337(14) Uani 1 1 d . .
H9 H 0.9004 0.3993 0.7409 0.040 Uiso 1 1 calc R U
C11 C 0.9297(5) 0.5989(5) 0.7614(4) 0.0250(12) Uani 1 1 d . .
C28 C 1.3532(7) 0.4579(5) 1.4480(5) 0.0381(16) Uani 1 1 d . .
H28 H 1.3422 0.4293 1.4919 0.046 Uiso 1 1 calc R U
C27 C 1.3561(5) 0.5620(4) 1.4661(4) 0.0257(12) Uani 1 1 d . .
C38 C 1.0380(5) 0.8107(4) 1.4721(4) 0.0232(11) Uani 1 1 d . .
C17 C 0.5600(5) 0.8144(5) 0.9734(4) 0.0241(11) Uani 1 1 d . .
C29 C 1.3668(7) 0.3989(5) 1.3642(5) 0.047(2) Uani 1 1 d . .
H29 H 1.3647 0.3295 1.3510 0.057 Uiso 1 1 calc R U
C21 C 1.2029(5) 0.7246(5) 0.9266(4) 0.0259(12) Uani 1 1 d . .
C15 C 0.9697(6) 0.7525(6) 0.7381(4) 0.0353(15) Uani 1 1 d . .
H15 H 0.9813 0.8233 0.7602 0.042 Uiso 1 1 calc R U
C16 C 0.6887(5) 0.8089(5) 0.9664(4) 0.0232(11) Uani 1 1 d . .
C36 C 1.4517(7) 0.7497(6) 1.2293(5) 0.0418(17) Uani 1 1 d . .
H36 H 1.4604 0.8204 1.2488 0.050 Uiso 1 1 calc R U
C39 C 0.9931(6) 0.8905(5) 1.5229(5) 0.0352(15) Uani 1 1 d . .
H39 H 1.0425 0.9520 1.5596 0.042 Uiso 1 1 calc R U
C45 C 1.2694(6) 1.1223(5) 1.2363(4) 0.0314(14) Uani 1 1 d . .
H45 H 1.2679 1.1802 1.2211 0.038 Uiso 1 1 calc R U
C22 C 1.3386(6) 0.7922(6) 1.6461(4) 0.0349(14) Uani 1 1 d . .
H22 H 1.3527 0.8620 1.6562 0.042 Uiso 1 1 calc R U
C30 C 1.3834(6) 0.4420(5) 1.3002(5) 0.0383(16) Uani 1 1 d . .
H30 H 1.3897 0.4022 1.2427 0.046 Uiso 1 1 calc R U
C35 C 1.4663(8) 0.6993(7) 1.1425(5) 0.0489(19) Uani 1 1 d . .
H35 H 1.4857 0.7357 1.1049 0.059 Uiso 1 1 calc R U
C13 C 0.9591(8) 0.6005(7) 0.6165(5) 0.052(2) Uani 1 1 d . .
H13 H 0.9622 0.5670 0.5569 0.062 Uiso 1 1 calc R U
C33 C 1.4254(7) 0.5430(6) 1.1702(5) 0.0420(17) Uani 1 1 d . .
H33 H 1.4154 0.4723 1.1510 0.050 Uiso 1 1 calc R U
C1 C 0.8628(7) 0.7825(6) 1.1523(4) 0.0385(16) Uani 1 1 d . .
H1 H 0.8880 0.8527 1.1665 0.046 Uiso 1 1 calc R U
C40 C 0.8646(5) 0.8706(5) 1.5144(5) 0.0383(16) Uani 1 1 d . .
H40 H 0.8200 0.9175 1.5442 0.046 Uiso 1 1 calc R U
C8 C 0.8720(7) 0.3917(5) 0.8613(5) 0.0400(16) Uani 1 1 d . .
H8 H 0.8688 0.3221 0.8470 0.048 Uiso 1 1 calc R U
C24 C 1.2793(7) 0.6553(7) 1.6978(5) 0.0460(18) Uani 1 1 d . .
H24 H 1.2536 0.6301 1.7415 0.055 Uiso 1 1 calc R U
C19 C 1.3850(6) 0.8713(5) 1.0152(5) 0.0380(16) Uani 1 1 d . .
H19 H 1.3392 0.9165 1.0460 0.046 Uiso 1 1 calc R U
C25 C 1.2977(7) 0.5894(6) 1.6175(5) 0.0416(17) Uani 1 1 d . .
H25 H 1.2840 0.5195 1.6065 0.050 Uiso 1 1 calc R U
C14 C 0.9793(7) 0.7054(6) 0.6502(4) 0.0430(17) Uani 1 1 d . .
H14 H 0.9991 0.7438 0.6143 0.052 Uiso 1 1 calc R U
C46 C 1.3525(6) 1.1203(5) 1.3050(4) 0.0342(15) Uani 1 1 d . .
H46 H 1.4113 1.1768 1.3405 0.041 Uiso 1 1 calc R U
C18 C 0.5134(5) 0.8928(5) 1.0262(5) 0.0349(15) Uani 1 1 d . .
H18 H 0.5617 0.9536 1.0651 0.042 Uiso 1 1 calc R U
C12 C 0.9338(6) 0.5451(6) 0.6726(4) 0.0393(16) Uani 1 1 d . .
H12 H 0.9200 0.4741 0.6513 0.047 Uiso 1 1 calc R U
C4 C 0.7912(6) 0.5785(6) 1.1124(5) 0.0382(15) Uani 1 1 d . .
H4 H 0.7680 0.5080 1.0974 0.046 Uiso 1 1 calc R U
C23 C 1.2994(7) 0.7580(6) 1.7125(5) 0.0442(17) Uani 1 1 d . .
H23 H 1.2870 0.8036 1.7659 0.053 Uiso 1 1 calc R U
C2 C 0.8117(8) 0.7465(6) 1.2147(5) 0.0472(19) Uani 1 1 d . .
H2 H 0.8031 0.7913 1.2697 0.057 Uiso 1 1 calc R U
C7 C 0.8557(6) 0.4491(5) 0.9438(5) 0.0363(15) Uani 1 1 d . .
H7 H 0.8397 0.4188 0.9861 0.044 Uiso 1 1 calc R U
C34 C 1.4519(8) 0.5955(7) 1.1129(5) 0.052(2) Uani 1 1 d . .
H34 H 1.4599 0.5603 1.0546 0.063 Uiso 1 1 calc R U
C3 C 0.7740(8) 0.6424(7) 1.1929(5) 0.0483(19) Uani 1 1 d . .
H3 H 0.7372 0.6158 1.2326 0.058 Uiso 1 1 calc R U
OW1 O 0.2919(10) 0.0565(7) 0.6574(7) 0.136(4) Uani 1 1 d . .
OW2 O 0.2114(13) 0.9701(10) 0.8082(11) 0.233(9) Uani 1 1 d . .

loop_
_atom_site_aniso_label
_atom_site_aniso_U_11
_atom_site_aniso_U_22
_atom_site_aniso_U_33
_atom_site_aniso_U_23
_atom_site_aniso_U_13
_atom_site_aniso_U_12
Er1 0.01089(10) 0.01579(12) 0.01666(11) 0.00417(9) 0.00006(8) 0.00292(8)
Er2 0.01271(10) 0.01420(11) 0.01698(11) 0.00453(9) 0.00047(8) 0.00309(8)
S2 0.0156(6) 0.0278(7) 0.0286(7) 0.0047(6) 0.0020(5) 0.0069(5)
S1 0.0153(6) 0.0316(8) 0.0287(7) 0.0065(6) 0.0037(5) 0.0077(5)
S3 0.0268(7) 0.0162(6) 0.0266(7) 0.0085(5) -0.0107(5) -0.0021(5)
O5 0.0169(18) 0.028(2) 0.038(2) -0.0006(19) 0.0026(17) 0.0066(16)
O2 0.0157(18) 0.032(2) 0.030(2) 0.0034(18) 0.0041(16) 0.0060(16)
O12 0.042(2) 0.019(2) 0.027(2) 0.0106(17) -0.0063(18) 0.0043(18)
N5 0.015(2) 0.018(2) 0.026(2) 0.0029(19) 0.0005(17) 0.0031(17)
O11 0.0237(19) 0.024(2) 0.023(2) 0.0044(16) -0.0075(15) 0.0022(16)
O9 0.029(2) 0.018(2) 0.0216(19) 0.0033(16) -0.0062(16) 0.0001(16)
N2 0.019(2) 0.016(2) 0.023(2) 0.0031(18) 0.0021(17) 0.0053(17)
O7 0.016(2) 0.041(3) 0.058(3) -0.003(2) 0.001(2) 0.0088(19)
O10 0.035(2) 0.024(2) 0.026(2) 0.0116(17) -0.0068(17) 0.0088(17)
O1 0.0166(19) 0.033(2) 0.038(2) -0.001(2) 0.0013(17) 0.0047(17)
O4 0.026(2) 0.033(3) 0.046(3) 0.014(2) 0.0064(19) 0.0054(18)
N4 0.026(2) 0.026(3) 0.023(2) 0.009(2) 0.0031(19) 0.008(2)
O3 0.017(2) 0.047(3) 0.046(3) 0.001(2) 0.0025(19) 0.0111(19)
N6 0.027(2) 0.030(3) 0.020(2) 0.007(2) 0.0019(19) 0.006(2)
O6 0.0150(18) 0.029(2) 0.032(2) 0.0011(18) 0.0010(16) 0.0056(16)
O8 0.022(2) 0.029(2) 0.055(3) 0.011(2) 0.004(2) 0.0037(18)
N3 0.024(2) 0.032(3) 0.016(2) 0.005(2) 0.0080(18) 0.010(2)
C48 0.019(2) 0.017(3) 0.018(2) 0.007(2) 0.0003(19) 0.0056(19)
N1 0.033(3) 0.030(3) 0.023(2) 0.011(2) 0.007(2) 0.002(2)
C47 0.018(2) 0.022(3) 0.021(3) 0.008(2) -0.006(2) 0.007(2)
C43 0.017(2) 0.020(3) 0.013(2) 0.0031(19) -0.0014(18) 0.0046(19)
C20 0.017(3) 0.038(3) 0.031(3) 0.012(3) 0.009(2) 0.015(2)
C10 0.017(2) 0.017(3) 0.026(3) 0.001(2) 0.000(2) 0.004(2)
C44 0.022(3) 0.020(3) 0.021(3) 0.006(2) -0.007(2) 0.005(2)
C37 0.015(2) 0.024(3) 0.028(3) 0.007(2) 0.002(2) 0.006(2)
C32 0.020(3) 0.025(3) 0.024(3) 0.001(2) -0.001(2) 0.007(2)
C31 0.020(3) 0.019(3) 0.026(3) -0.001(2) -0.005(2) 0.004(2)
C6 0.018(2) 0.023(3) 0.031(3) 0.010(2) 0.000(2) 0.000(2)
C41 0.013(2) 0.033(3) 0.032(3) 0.009(3) 0.008(2) 0.011(2)
C5 0.024(3) 0.027(3) 0.029(3) 0.015(3) 0.002(2) 0.003(2)
C26 0.023(3) 0.029(3) 0.029(3) 0.015(3) 0.003(2) 0.008(2)
C42 0.014(2) 0.032(3) 0.032(3) 0.015(3) 0.004(2) 0.005(2)
C9 0.031(3) 0.023(3) 0.038(4) -0.001(3) 0.001(3) 0.006(2)
C11 0.022(3) 0.029(3) 0.021(3) 0.003(2) 0.003(2) 0.008(2)
C28 0.051(4) 0.019(3) 0.044(4) 0.014(3) -0.006(3) 0.005(3)
C27 0.017(2) 0.025(3) 0.036(3) 0.014(3) -0.004(2) 0.003(2)
C38 0.014(2) 0.027(3) 0.026(3) 0.008(2) 0.002(2) 0.004(2)
C17 0.015(2) 0.028(3) 0.032(3) 0.012(2) 0.003(2) 0.007(2)
C29 0.060(5) 0.012(3) 0.060(5) 0.002(3) -0.008(4) 0.009(3)
C21 0.019(3) 0.034(3) 0.030(3) 0.016(3) 0.004(2) 0.011(2)
C15 0.043(4) 0.038(4) 0.027(3) 0.010(3) 0.016(3) 0.012(3)
C16 0.012(2) 0.032(3) 0.028(3) 0.012(2) 0.004(2) 0.008(2)
C36 0.058(5) 0.037(4) 0.037(4) 0.020(3) 0.016(3) 0.007(3)
C39 0.023(3) 0.026(3) 0.047(4) -0.002(3) 0.004(3) 0.008(2)
C45 0.034(3) 0.021(3) 0.039(3) 0.016(3) -0.012(3) 0.000(2)
C22 0.041(4) 0.041(4) 0.023(3) 0.011(3) 0.005(3) 0.013(3)
C30 0.043(4) 0.021(3) 0.038(4) -0.003(3) -0.008(3) 0.006(3)
C35 0.068(5) 0.062(5) 0.029(4) 0.023(4) 0.020(3) 0.023(4)
C13 0.060(5) 0.069(6) 0.024(3) 0.006(4) 0.015(3) 0.027(4)
C33 0.049(4) 0.039(4) 0.030(3) -0.002(3) 0.006(3) 0.016(3)
C1 0.054(4) 0.038(4) 0.019(3) 0.006(3) 0.012(3) 0.005(3)
C40 0.018(3) 0.038(4) 0.051(4) 0.002(3) 0.005(3) 0.009(3)
C8 0.046(4) 0.020(3) 0.054(4) 0.011(3) 0.006(3) 0.013(3)
C24 0.054(5) 0.063(5) 0.031(4) 0.030(4) 0.012(3) 0.011(4)
C19 0.023(3) 0.039(4) 0.052(4) 0.009(3) 0.011(3) 0.019(3)
C25 0.053(4) 0.039(4) 0.044(4) 0.027(3) 0.015(3) 0.010(3)
C14 0.060(5) 0.050(5) 0.027(3) 0.017(3) 0.015(3) 0.022(4)
C46 0.033(3) 0.019(3) 0.043(4) 0.010(3) -0.024(3) -0.002(2)
C18 0.017(3) 0.030(3) 0.051(4) 0.004(3) 0.001(3) 0.008(2)
C12 0.044(4) 0.039(4) 0.027(3) 0.000(3) 0.006(3) 0.012(3)
C4 0.042(4) 0.036(4) 0.042(4) 0.022(3) 0.011(3) 0.004(3)
C23 0.049(4) 0.056(5) 0.030(4) 0.016(3) 0.011(3) 0.011(4)
C2 0.063(5) 0.051(5) 0.027(3) 0.012(3) 0.012(3) 0.012(4)
C7 0.041(4) 0.026(3) 0.046(4) 0.020(3) 0.003(3) 0.003(3)
C34 0.070(5) 0.065(6) 0.024(3) 0.006(4) 0.022(3) 0.031(5)
C3 0.060(5) 0.057(5) 0.038(4) 0.027(4) 0.016(4) 0.014(4)
OW1 0.138(9) 0.084(6) 0.138(9) -0.035(6) 0.003(7) 0.050(6)
OW2 0.168(12) 0.143(11) 0.257(17) -0.106(11) 0.002(11) 0.049(9)

loop_
_atom_type_symbol
_atom_type_description
_atom_type_scat_dispersion_real
_atom_type_scat_dispersion_imag
_atom_type_scat_source
C C 0.0033 0.0016 'International Tables Vol C Tables 4.2.6.8 and 6.1.1.4'
N N 0.0061 0.0033 'International Tables Vol C Tables 4.2.6.8 and 6.1.1.4'
O O 0.0106 0.0060 'International Tables Vol C Tables 4.2.6.8 and 6.1.1.4'
S S 0.1246 0.1234 'International Tables Vol C Tables 4.2.6.8 and 6.1.1.4'
Er Er -0.2586 4.9576 'International Tables Vol C Tables 4.2.6.8 and 6.1.1.4'
H H 0.0000 0.0000 'International Tables Vol C Tables 4.2.6.8 and 6.1.1.4'

loop_
_geom_angle_atom_site_label_1
_geom_angle_atom_site_label_2
_geom_angle_atom_site_label_3
_geom_angle
_geom_angle_site_symmetry_1
_geom_angle_site_symmetry_3
O3 Er1 O10 101.24(18) . .
O3 Er1 O9 74.23(16) . .
O10 Er1 O9 87.40(14) . .
O3 Er1 O2 154.50(16) . .
O10 Er1 O2 89.83(15) . .
O9 Er1 O2 129.71(14) . .
O3 Er1 O1 151.15(16) . .
O10 Er1 O1 76.21(16) . .
O9 Er1 O1 76.94(14) . .
O2 Er1 O1 53.78(14) . .
O3 Er1 N1 98.83(18) . .
O10 Er1 N1 149.29(17) . .
O9 Er1 N1 75.97(16) . .
O2 Er1 N1 81.69(16) . .
O1 Er1 N1 74.98(17) . .
O3 Er1 N2 83.25(16) . .
O10 Er1 N2 140.25(15) . .
O9 Er1 N2 130.96(14) . .
O2 Er1 N2 73.81(14) . .
O1 Er1 N2 117.41(15) . .
N1 Er1 N2 65.07(16) . .
O3 Er1 N3 77.29(16) . .
O10 Er1 N3 78.30(16) . .
O9 Er1 N3 144.83(15) . .
O2 Er1 N3 82.68(15) . .
O1 Er1 N3 128.74(15) . .
N1 Er1 N3 129.09(17) . .
N2 Er1 N3 64.06(16) . .
O3 Er1 C16 175.13(18) . .
O10 Er1 C16 82.63(16) . .
O9 Er1 C16 103.18(16) . .
O2 Er1 C16 27.02(15) . .
O1 Er1 C16 26.77(15) . .
N1 Er1 C16 76.45(17) . .
N2 Er1 C16 95.68(16) . .
N3 Er1 C16 106.55(16) . .
O7 Er2 O12 108.01(19) . .
O7 Er2 O11 75.94(16) . 2_878
O12 Er2 O11 87.94(15) . 2_878
O7 Er2 O6 153.39(16) . .
O12 Er2 O6 86.85(15) . .
O11 Er2 O6 127.80(14) 2_878 .
O7 Er2 O5 150.09(16) . .
O12 Er2 O5 74.97(16) . .
O11 Er2 O5 74.43(14) 2_878 .
O6 Er2 O5 54.10(14) . .
O7 Er2 N4 96.62(18) . .
O12 Er2 N4 149.07(16) . .
O11 Er2 N4 80.04(15) 2_878 .
O6 Er2 N4 78.55(15) . .
O5 Er2 N4 74.37(16) . .
O7 Er2 N5 80.70(16) . .
O12 Er2 N5 135.79(15) . .
O11 Er2 N5 135.34(14) 2_878 .
O6 Er2 N5 73.47(14) . .
O5 Er2 N5 118.68(15) . .
N4 Er2 N5 65.41(16) . .
O7 Er2 N6 77.86(17) . .
O12 Er2 N6 74.87(16) . .
O11 Er2 N6 142.23(16) 2_878 .
O6 Er2 N6 85.27(15) . .
O5 Er2 N6 129.93(15) . .
N4 Er2 N6 129.92(16) . .
N5 Er2 N6 64.58(16) . .
O7 Er2 C37 170.78(19) . .
O12 Er2 C37 80.36(17) . .
O11 Er2 C37 100.99(16) 2_878 .
O6 Er2 C37 27.13(15) . .
O5 Er2 C37 26.98(15) . .
N4 Er2 C37 74.22(16) . .
N5 Er2 C37 96.06(16) . .
N6 Er2 C37 108.67(16) . .
C38 S2 C41 91.6(3) . 1_455
C20 S1 C17 91.4(3) . 1_655
C47 S3 C44 91.5(3) . .
C37 O5 Er2 92.3(3) . .
C16 O2 Er1 93.2(3) . .
C48 O12 Er2 145.6(4) . .
C31 N5 C27 118.4(5) . .
C31 N5 Er2 121.9(4) . .
C27 N5 Er2 119.5(4) . .
C48 O11 Er2 161.9(4) . 2_878
C43 O9 Er1 144.9(3) . .
C6 N2 C10 117.9(5) . .
C6 N2 Er1 119.8(4) . .
C10 N2 Er1 122.1(4) . .
C42 O7 Er2 147.2(4) . .
C43 O10 Er1 163.9(4) 2_777 .
C16 O1 Er1 92.4(3) . .
C22 N4 C26 117.8(5) . .
C22 N4 Er2 121.0(4) . .
C26 N4 Er2 120.9(4) . .
C21 O3 Er1 147.5(4) . .
C36 N6 C32 117.8(6) . .
C36 N6 Er2 121.7(4) . .
C32 N6 Er2 120.5(4) . .
C37 O6 Er2 93.1(3) . .
C15 N3 C11 118.4(5) . .
C15 N3 Er1 121.1(4) . .
C11 N3 Er1 120.4(4) . .
O11 C48 O12 125.4(5) . .
O11 C48 C47 118.1(5) . .
O12 C48 C47 116.5(5) . .
C5 N1 C1 118.0(5) . .
C5 N1 Er1 121.2(4) . .
C1 N1 Er1 120.0(4) . .
C46 C47 C48 125.9(5) . .
C46 C47 S3 111.1(4) . .
C48 C47 S3 123.0(4) . .
O9 C43 O10 126.1(5) . 2_777
O9 C43 C44 117.3(5) . .
O10 C43 C44 116.6(5) 2_777 .
C19 C20 C21 129.5(5) . .
C19 C20 S1 111.7(4) . .
C21 C20 S1 118.7(5) . .
N2 C10 C9 122.5(6) . .
N2 C10 C11 115.5(5) . .
C9 C10 C11 122.1(5) . .
C45 C44 C43 127.0(5) . .
C45 C44 S3 111.5(4) . .
C43 C44 S3 121.5(4) . .
O5 C37 O6 120.4(5) . .
O5 C37 C38 119.0(5) . .
O6 C37 C38 120.6(5) . .
O5 C37 Er2 60.7(3) . .
O6 C37 Er2 59.8(3) . .
C38 C37 Er2 178.0(4) . .
N6 C32 C33 122.3(6) . .
N6 C32 C31 116.4(5) . .
C33 C32 C31 121.3(6) . .
N5 C31 C30 123.0(6) . .
N5 C31 C32 116.4(5) . .
C30 C31 C32 120.6(6) . .
N2 C6 C7 122.0(6) . .
N2 C6 C5 116.5(5) . .
C7 C6 C5 121.5(6) . .
C40 C41 C42 130.2(5) 1_655 .
C40 C41 S2 111.4(4) 1_655 1_655
C42 C41 S2 118.4(4) . 1_655
N1 C5 C4 122.2(6) . .
N1 C5 C6 116.3(5) . .
C4 C5 C6 121.5(6) . .
N4 C26 C25 121.5(6) . .
N4 C26 C27 116.4(5) . .
C25 C26 C27 122.1(6) . .
O8 C42 O7 125.5(5) . .
O8 C42 C41 119.3(5) . .
O7 C42 C41 115.1(5) . .
C8 C9 C10 118.6(6) . .
C8 C9 H9 120.7 . .
C10 C9 H9 120.7 . .
N3 C11 C12 122.2(6) . .
N3 C11 C10 117.6(5) . .
C12 C11 C10 120.2(6) . .
C29 C28 C27 118.8(6) . .
C29 C28 H28 120.6 . .
C27 C28 H28 120.6 . .
N5 C27 C28 121.3(6) . .
N5 C27 C26 117.3(5) . .
C28 C27 C26 121.4(6) . .
C39 C38 C37 128.1(5) . .
C39 C38 S2 111.3(4) . .
C37 C38 S2 120.6(4) . .
C18 C17 C16 128.4(6) . .
C18 C17 S1 111.2(4) . 1_455
C16 C17 S1 120.3(4) . 1_455
C30 C29 C28 120.1(6) . .
C30 C29 H29 120.0 . .
C28 C29 H29 120.0 . .
O4 C21 O3 126.1(6) . .
O4 C21 C20 118.7(5) . .
O3 C21 C20 115.2(6) . .
N3 C15 C14 122.9(7) . .
N3 C15 H15 118.5 . .
C14 C15 H15 118.5 . .
O1 C16 O2 120.6(5) . .
O1 C16 C17 119.6(5) . .
O2 C16 C17 119.8(5) . .
O1 C16 Er1 60.9(3) . .
O2 C16 Er1 59.7(3) . .
C17 C16 Er1 178.1(4) . .
N6 C36 C35 122.6(7) . .
N6 C36 H36 118.7 . .
C35 C36 H36 118.7 . .
C38 C39 C40 113.4(6) . .
C38 C39 H39 123.3 . .
C40 C39 H39 123.3 . .
C44 C45 C46 113.0(5) . .
C44 C45 H45 123.5 . .
C46 C45 H45 123.5 . .
N4 C22 C23 123.3(7) . .
N4 C22 H22 118.3 . .
C23 C22 H22 118.3 . .
C29 C30 C31 118.4(6) . .
C29 C30 H30 120.8 . .
C31 C30 H30 120.8 . .
C34 C35 C36 119.0(7) . .
C34 C35 H35 120.5 . .
C36 C35 H35 120.5 . .
C14 C13 C12 119.3(7) . .
C14 C13 H13 120.4 . .
C12 C13 H13 120.4 . .
C34 C33 C32 118.7(7) . .
C34 C33 H33 120.7 . .
C32 C33 H33 120.7 . .
N1 C1 C2 123.0(7) . .
N1 C1 H1 118.5 . .
C2 C1 H1 118.5 . .
C41 C40 C39 112.3(6) 1_455 .
C41 C40 H40 123.9 1_455 .
C39 C40 H40 123.9 . .
C7 C8 C9 119.5(6) . .
C7 C8 H8 120.3 . .
C9 C8 H8 120.3 . .
C23 C24 C25 119.3(6) . .
C23 C24 H24 120.3 . .
C25 C24 H24 120.3 . .
C20 C19 C18 112.9(6) . 1_655
C20 C19 H19 123.5 . .
C18 C19 H19 123.5 1_655 .
C24 C25 C26 119.6(7) . .
C24 C25 H25 120.2 . .
C26 C25 H25 120.2 . .
C13 C14 C15 118.8(7) . .
C13 C14 H14 120.6 . .
C15 C14 H14 120.6 . .
C47 C46 C45 112.9(5) . .
C47 C46 H46 123.6 . .
C45 C46 H46 123.6 . .
C17 C18 C19 112.7(6) . 1_455
C17 C18 H18 123.6 . .
C19 C18 H18 123.6 1_455 .
C13 C12 C11 118.2(7) . .
C13 C12 H12 120.9 . .
C11 C12 H12 120.9 . .
C3 C4 C5 119.2(7) . .
C3 C4 H4 120.4 . .
C5 C4 H4 120.4 . .
C24 C23 C22 118.4(7) . .
C24 C23 H23 120.8 . .
C22 C23 H23 120.8 . .
C3 C2 C1 118.0(7) . .
C3 C2 H2 121.0 . .
C1 C2 H2 121.0 . .
C8 C7 C6 119.4(6) . .
C8 C7 H7 120.3 . .
C6 C7 H7 120.3 . .
C35 C34 C33 119.7(7) . .
C35 C34 H34 120.2 . .
C33 C34 H34 120.2 . .
C4 C3 C2 119.5(7) . .
C4 C3 H3 120.2 . .
C2 C3 H3 120.2 . .

loop_
_geom_bond_atom_site_label_1
_geom_bond_atom_site_label_2
_geom_bond_distance
_geom_bond_site_symmetry_2
Er1 O3 2.228(4) .
Er1 O10 2.231(4) .
Er1 O9 2.305(4) .
Er1 O2 2.414(4) .
Er1 O1 2.440(4) .
Er1 N1 2.492(5) .
Er1 N2 2.517(4) .
Er1 N3 2.545(5) .
Er1 C16 2.791(5) .
Er2 O7 2.240(4) .
Er2 O12 2.264(4) .
Er2 O11 2.281(4) 2_878
Er2 O6 2.409(4) .
Er2 O5 2.430(4) .
Er2 N4 2.488(5) .
Er2 N5 2.504(5) .
Er2 N6 2.531(5) .
Er2 C37 2.784(5) .
S2 C38 1.717(6) .
S2 C41 1.722(5) 1_455
S1 C20 1.721(6) .
S1 C17 1.723(6) 1_655
S3 C47 1.720(5) .
S3 C44 1.725(5) .
O5 C37 1.264(7) .
O2 C16 1.270(7) .
O12 C48 1.262(6) .
N5 C31 1.336(7) .
N5 C27 1.355(7) .
O11 C48 1.244(6) .
O11 Er2 2.281(4) 2_878
O9 C43 1.246(6) .
N2 C6 1.348(7) .
N2 C10 1.349(7) .
O7 C42 1.285(7) .
O10 C43 1.257(6) 2_777
O1 C16 1.258(7) .
O4 C21 1.223(8) .
N4 C22 1.348(8) .
N4 C26 1.350(7) .
O3 C21 1.266(7) .
N6 C36 1.347(8) .
N6 C32 1.350(8) .
O6 C37 1.272(7) .
O8 C42 1.231(7) .
N3 C15 1.338(8) .
N3 C11 1.340(8) .
C48 C47 1.485(7) .
N1 C5 1.333(8) .
N1 C1 1.343(8) .
C47 C46 1.373(8) .
C43 O10 1.257(6) 2_777
C43 C44 1.496(7) .
C20 C19 1.360(9) .
C20 C21 1.498(8) .
C10 C9 1.393(8) .
C10 C11 1.483(8) .
C44 C45 1.356(8) .
C37 C38 1.467(7) .
C32 C33 1.391(9) .
C32 C31 1.494(9) .
C31 C30 1.387(8) .
C6 C7 1.401(8) .
C6 C5 1.490(9) .
C41 C40 1.369(9) 1_655
C41 C42 1.488(7) .
C41 S2 1.722(5) 1_655
C5 C4 1.390(8) .
C26 C25 1.388(9) .
C26 C27 1.470(9) .
C9 C8 1.385(10) .
C9 H9 0.9300 .
C11 C12 1.395(8) .
C28 C29 1.373(11) .
C28 C27 1.400(8) .
C28 H28 0.9300 .
C38 C39 1.361(8) .
C17 C18 1.371(8) .
C17 C16 1.470(7) .
C17 S1 1.723(6) 1_455
C29 C30 1.369(11) .
C29 H29 0.9300 .
C15 C14 1.378(9) .
C15 H15 0.9300 .
C36 C35 1.386(10) .
C36 H36 0.9300 .
C39 C40 1.407(8) .
C39 H39 0.9300 .
C45 C46 1.405(7) .
C45 H45 0.9300 .
C22 C23 1.383(9) .
C22 H22 0.9300 .
C30 H30 0.9300 .
C35 C34 1.365(12) .
C35 H35 0.9300 .
C13 C14 1.374(11) .
C13 C12 1.393(11) .
C13 H13 0.9300 .
C33 C34 1.380(11) .
C33 H33 0.9300 .
C1 C2 1.387(10) .
C1 H1 0.9300 .
C40 C41 1.369(9) 1_455
C40 H40 0.9300 .
C8 C7 1.358(10) .
C8 H8 0.9300 .
C24 C23 1.369(11) .
C24 C25 1.382(11) .
C24 H24 0.9300 .
C19 C18 1.406(8) 1_655
C19 H19 0.9300 .
C25 H25 0.9300 .
C14 H14 0.9300 .
C46 H46 0.9300 .
C18 C19 1.406(8) 1_455
C18 H18 0.9300 .
C12 H12 0.9300 .
C4 C3 1.369(11) .
C4 H4 0.9300 .
C23 H23 0.9300 .
C2 C3 1.378(11) .
C2 H2 0.9300 .
C7 H7 0.9300 .
C34 H34 0.9300 .
C3 H3 0.9300 .
